data_2011806
loop_
_publ_author_name
'Evans, James'
'Kapitan, Anoop'
'Rosair, Georgina'
'Roberts, Kevin J'
'White, Graeme'

_publ_section_title
;
 Sodium hydrogen bis(phenoxyacetate)
;
_journal_issue 3
_journal_name_full 'Acta Crystallographica Section C'
_journal_page_first 250
_journal_page_last 251
_journal_paper_doi 10.1107/S0108270100018175
_journal_volume 57
_journal_year 2001
_chemical_formula_iupac '[Na(C8 H7 O3 )2 H]'
_chemical_formula_moiety 'C16 H15 Na O6'
_chemical_formula_sum 'C16 H15 Na O6'
_chemical_formula_weight 326.27
_chemical_name_systematic
;
Sodium hydrogenbis(phenoxyacetate)
;
_space_group_IT_number 60
_symmetry_cell_setting orthorhombic
_symmetry_space_group_name_Hall '-P 2n 2ab'
_symmetry_space_group_name_H-M 'P b c n'
_cell_angle_alpha 90.00
_cell_angle_beta 90.00
_cell_angle_gamma 90.00
_cell_formula_units_Z 4
_cell_length_a 21.484(3)
_cell_length_b 9.4624(8)
_cell_length_c 7.3293(7)
_cell_measurement_reflns_used 39
_cell_measurement_temperature 160(2)
_cell_measurement_theta_max 17.49
_cell_measurement_theta_min 1.90
_cell_volume 1490.0(3)
_computing_cell_refinement XSCANS
_computing_data_collection 'XSCANS (Bruker, 1996)'
_computing_data_reduction 'SHELXTL (Bruker, 1999)'
_computing_molecular_graphics SHELXTL
_computing_publication_material SHELXTL
_computing_structure_refinement 'SHELXL97 (Sheldrick, 1997)'
_computing_structure_solution 'SHELXS97 (Sheldrick, 1997)'
_diffrn_ambient_temperature 160(2)
_diffrn_measured_fraction_theta_full .999
_diffrn_measured_fraction_theta_max .999
_diffrn_measurement_device_type 'Bruker P4'
_diffrn_measurement_method '\w scans'
_diffrn_radiation_monochromator graphite
_diffrn_radiation_source 'fine-focus sealed tube'
_diffrn_radiation_type MoK\a
_diffrn_radiation_wavelength .71073
_diffrn_reflns_av_R_equivalents .0358
_diffrn_reflns_av_sigmaI/netI .0498
_diffrn_reflns_limit_h_max 25
_diffrn_reflns_limit_h_min -1
_diffrn_reflns_limit_k_max 1
_diffrn_reflns_limit_k_min -11
_diffrn_reflns_limit_l_max 8
_diffrn_reflns_limit_l_min -1
_diffrn_reflns_number 1814
_diffrn_reflns_theta_full 24.97
_diffrn_reflns_theta_max 25.0
_diffrn_reflns_theta_min 1.90
_diffrn_standards_decay_% none
_diffrn_standards_interval_count 97
_diffrn_standards_number 3
_exptl_absorpt_coefficient_mu .135
_exptl_absorpt_correction_T_max .992
_exptl_absorpt_correction_T_min .966
_exptl_absorpt_correction_type psi-scan
_exptl_absorpt_process_details '(North et al., 1968)'
_exptl_crystal_colour colourless
_exptl_crystal_density_diffrn 1.454
_exptl_crystal_density_method 'not measured'
_exptl_crystal_description plate
_exptl_crystal_F_000 676
_exptl_crystal_size_max .58
_exptl_crystal_size_mid .34
_exptl_crystal_size_min .06
_refine_diff_density_max .166
_refine_diff_density_min -.227
_refine_ls_extinction_method none
_refine_ls_goodness_of_fit_ref .959
_refine_ls_hydrogen_treatment mixed
_refine_ls_matrix_type full
_refine_ls_number_parameters 107
_refine_ls_number_reflns 1311
_refine_ls_number_restraints 0
_refine_ls_restrained_S_all .959
_refine_ls_R_factor_all .0580
_refine_ls_R_factor_gt .0389
_refine_ls_shift/su_max <0.001
_refine_ls_shift/su_mean .000
_refine_ls_structure_factor_coef Fsqd
_refine_ls_weighting_details 'calc w = 1/[\s^2^(Fo^2^)+(0.0636P)^2^+0.2133P] where P=(Fo^2^+2Fc^2^)/3'
_refine_ls_weighting_scheme calc
_refine_ls_wR_factor_ref .1088
_reflns_number_gt 1020
_reflns_number_total 1312
_reflns_threshold_expression I>2\s(I)
_cod_data_source_file gd1129.cif
_cod_data_source_block I
_cod_depositor_comments
;
The following automatic conversions were performed:
'_symmetry_cell_setting' value 'Orthorhombic' changed to 'orthorhombic'
according to '/home/saulius/struct/CIF-dictionaries/cif_core.dic'
dictionary named 'cif_core.dic' version 2.4.1 from 2010-06-29.

Automatic conversion script
Id: cif_fix_enum 1527 2010-12-29 10:47:43Z saulius 

The following automatic conversions were performed:

'_symmetry_cell_setting' value 'Orthorhombic' changed to
'orthorhombic' according to
/home/saulius/struct/CIF-dictionaries/cif_core.dic dictionary named
'cif_core.dic' version 2.4.1 from 2010-06-29.

Automatic conversion script
Id: cif_fix_values 1715 2011-07-08 13:25:40Z adriana 
;
_cod_database_code 2011806
_cod_database_fobs_code 2011806

loop_
_symmetry_equiv_pos_as_xyz
'x, y, z'
'-x+1/2, -y+1/2, z+1/2'
'-x, y, -z+1/2'
'x+1/2, -y+1/2, -z'
'-x, -y, -z'
'x-1/2, y-1/2, -z-1/2'
'x, -y, z-1/2'
'-x-1/2, y-1/2, z'

loop_
_atom_site_label
_atom_site_fract_x
_atom_site_fract_y
_atom_site_fract_z
_atom_site_U_iso_or_equiv
_atom_site_adp_type
_atom_site_calc_flag
_atom_site_refinement_flags
_atom_site_occupancy
_atom_site_disorder_assembly
_atom_site_disorder_group
_atom_site_type_symbol
Na1 .5000 .02051(11) .7500 .0223(3) Uani d S 1 . . Na
O1 .41147(6) .20753(15) .71555(19) .0242(4) Uani d . 1 . . O
O21 .47164(6) .14081(14) 1.02304(18) .0225(4) Uani d . 1 . . O
O22 .46179(8) .36168(14) 1.1294(2) .0337(4) Uani d . 1 . . O
C10 .37299(9) .2366(2) .5683(3) .0207(5) Uani d . 1 . . C
C11 .36417(9) .1277(2) .4444(3) .0240(5) Uani d . 1 . . C
H11A .3852 .0403 .4603 .029 Uiso calc R 1 . . H
C12 .32447(10) .1471(2) .2973(3) .0275(5) Uani d . 1 . . C
H12A .3184 .0725 .2125 .033 Uiso calc R 1 . . H
C13 .29347(10) .2749(2) .2728(3) .0292(5) Uani d . 1 . . C
H13A .2660 .2877 .1727 .035 Uiso calc R 1 . . H
C14 .30341(9) .3829(2) .3967(3) .0264(5) Uani d . 1 . . C
H14A .2822 .4702 .3814 .032 Uiso calc R 1 . . H
C15 .34372(9) .3661(2) .5428(3) .0228(5) Uani d . 1 . . C
H15A .3512 .4422 .6244 .027 Uiso calc R 1 . . H
C20 .41523(10) .3152(2) .8520(3) .0243(5) Uani d . 1 . . C
H20A .3728 .3405 .8936 .029 Uiso calc R 1 . . H
H20B .4347 .4008 .7996 .029 Uiso calc R 1 . . H
C21 .45322(10) .2641(2) 1.0125(3) .0210(5) Uani d . 1 . . C
H22 .5000 .346(4) 1.2500 .076(15) Uiso d S 1 . . H

loop_
_atom_site_aniso_label
_atom_site_aniso_U_11
_atom_site_aniso_U_22
_atom_site_aniso_U_33
_atom_site_aniso_U_12
_atom_site_aniso_U_13
_atom_site_aniso_U_23
Na1 .0320(6) .0178(5) .0171(5) .000 -.0012(5) .000
O1 .0312(8) .0220(7) .0193(7) .0073(6) -.0064(6) -.0026(6)
O21 .0302(8) .0175(7) .0199(7) .0042(6) -.0013(6) .0012(6)
O22 .0527(10) .0201(7) .0283(9) .0085(7) -.0168(8) -.0052(7)
C10 .0204(9) .0244(10) .0174(10) -.0007(8) .0004(8) .0032(9)
C11 .0265(11) .0215(10) .0242(10) .0003(8) .0033(9) .0009(9)
C12 .0279(11) .0321(11) .0224(11) -.0066(9) -.0003(9) -.0027(9)
C13 .0234(9) .0393(12) .0250(11) -.0056(10) -.0052(9) .0070(10)
C14 .0236(10) .0271(11) .0285(11) .0002(9) -.0013(9) .0076(9)
C15 .0249(10) .0222(10) .0214(10) .0002(9) .0021(9) .0015(9)
C20 .0338(11) .0189(10) .0203(11) .0032(9) -.0047(9) -.0020(8)
C21 .0241(10) .0193(10) .0196(10) -.0008(8) .0024(8) .0010(8)

loop_
_atom_type_symbol
_atom_type_description
_atom_type_scat_dispersion_real
_atom_type_scat_dispersion_imag
_atom_type_scat_source
C C .0033 .0016 'International Tables Vol C Tables 4.2.6.8 and 6.1.1.4'
H H .0000 .0000 'International Tables Vol C Tables 4.2.6.8 and 6.1.1.4'
O O .0106 .0060 'International Tables Vol C Tables 4.2.6.8 and 6.1.1.4'
Na Na .0362 .0249 'International Tables Vol C Tables 4.2.6.8 and 6.1.1.4'

loop_
_geom_angle_atom_site_label_1
_geom_angle_atom_site_label_2
_geom_angle_atom_site_label_3
_geom_angle_site_symmetry_1
_geom_angle_site_symmetry_3
_geom_angle
_geom_angle_publ_flag
O21 Na1 O21 7 5_657 98.50(7) ?
O21 Na1 O21 7 . 147.47(7) ?
O21 Na1 O21 5_657 . 77.34(5) ?
O21 Na1 O21 7 3_656 77.34(5) ?
O21 Na1 O21 5_657 3_656 147.47(7) ?
O21 Na1 O21 . 3_656 122.89(8) ?
O21 Na1 O1 7 3_656 134.52(5) ?
O21 Na1 O1 5_657 3_656 100.60(5) ?
O21 Na1 O1 . 3_656 77.35(5) ?
O21 Na1 O1 3_656 3_656 64.58(5) ?
O21 Na1 O1 7 . 100.60(5) ?
O21 Na1 O1 5_657 . 134.52(5) ?
O21 Na1 O1 . . 64.58(5) ?
O21 Na1 O1 3_656 . 77.35(5) ?
O1 Na1 O1 3_656 . 94.63(7) ?
O21 Na1 Na1 7 5_656 39.09(3) ?
O21 Na1 Na1 5_657 5_656 129.69(6) ?
O21 Na1 Na1 . 5_656 152.37(5) ?
O21 Na1 Na1 3_656 5_656 38.25(3) ?
O1 Na1 Na1 3_656 5_656 99.65(4) ?
O1 Na1 Na1 . 5_656 88.58(4) ?
O21 Na1 Na1 7 5_657 129.69(6) ?
O21 Na1 Na1 5_657 5_657 39.09(3) ?
O21 Na1 Na1 . 5_657 38.25(3) ?
O21 Na1 Na1 3_656 5_657 152.37(5) ?
O1 Na1 Na1 3_656 5_657 88.58(4) ?
O1 Na1 Na1 . 5_657 99.65(4) ?
Na1 Na1 Na1 5_656 5_657 167.91(6) ?
C10 O1 C20 . . 115.91(14) ?
C10 O1 Na1 . . 130.08(11) ?
C20 O1 Na1 . . 111.97(11) ?
C21 O21 Na1 . 5_657 138.15(13) ?
C21 O21 Na1 . . 118.77(13) ?
Na1 O21 Na1 5_657 . 102.66(5) ?
C21 O22 H22 . . 119.7(18) ?
C11 C10 O1 . . 116.34(17) ?
C11 C10 C15 . . 120.36(19) ?
O1 C10 C15 . . 123.30(18) ?
C10 C11 C12 . . 119.65(19) ?
C10 C11 H11A . . 120.2 ?
C12 C11 H11A . . 120.2 ?
C11 C12 C13 . . 120.6(2) ?
C11 C12 H12A . . 119.7 ?
C13 C12 H12A . . 119.7 ?
C14 C13 C12 . . 118.87(19) ?
C14 C13 H13A . . 120.6 ?
C12 C13 H13A . . 120.6 ?
C13 C14 C15 . . 121.24(19) ?
C13 C14 H14A . . 119.4 ?
C15 C14 H14A . . 119.4 ?
C14 C15 C10 . . 119.18(19) ?
C14 C15 H15A . . 120.4 ?
C10 C15 H15A . . 120.4 ?
O1 C20 C21 . . 110.34(15) ?
O1 C20 H20A . . 109.6 ?
C21 C20 H20A . . 109.6 ?
O1 C20 H20B . . 109.6 ?
C21 C20 H20B . . 109.6 ?
H20A C20 H20B . . 108.1 ?
O21 C21 O22 . . 126.65(19) ?
O21 C21 C20 . . 121.59(17) y
O22 C21 C20 . . 111.75(16) y

loop_
_geom_bond_atom_site_label_1
_geom_bond_atom_site_label_2
_geom_bond_site_symmetry_2
_geom_bond_distance
_geom_bond_publ_flag
Na1 O21 7 2.3385(15) y
Na1 O21 5_657 2.3385(15) y
Na1 O21 . 2.3815(14) y
Na1 O21 3_656 2.3815(14) y
Na1 O1 3_656 2.6102(15) y
Na1 O1 . 2.6102(15) y
Na1 Na1 5_656 3.6851(4) y
Na1 Na1 5_657 3.6851(4) y
O1 C10 . 1.387(2) ?
O1 C20 . 1.430(2) ?
O21 C21 . 1.235(2) y
O21 Na1 5_657 2.3385(15) ?
O22 C21 . 1.273(2) y
O22 H22 . 1.216(6) y
C10 C11 . 1.386(3) ?
C10 C15 . 1.390(3) ?
C11 C12 . 1.387(3) ?
C11 H11A . .9500 ?
C12 C13 . 1.392(3) ?
C12 H12A . .9500 ?
C13 C14 . 1.384(3) ?
C13 H13A . .9500 ?
C14 C15 . 1.386(3) ?
C14 H14A . .9500 ?
C15 H15A . .9500 ?
C20 C21 . 1.511(3) ?
C20 H20A . .9900 ?
C20 H20B . .9900 ?

loop_
_geom_hbond_atom_site_label_D
_geom_hbond_atom_site_label_H
_geom_hbond_atom_site_label_A
_geom_hbond_site_symmetry_A
_geom_hbond_distance_DH
_geom_hbond_distance_HA
_geom_hbond_distance_DA
_geom_hbond_angle_DHA
O22 H22 O22 3_657 1.215(5) 1.215(5) 2.413(2) 166(4)

loop_
_geom_torsion_atom_site_label_1
_geom_torsion_atom_site_label_2
_geom_torsion_atom_site_label_3
_geom_torsion_atom_site_label_4
_geom_torsion_site_symmetry_1
_geom_torsion_site_symmetry_4
_geom_torsion
O21 Na1 O1 C10 7 . -21.89(16)
O21 Na1 O1 C10 5_657 . -135.15(15)
O21 Na1 O1 C10 . . -171.29(16)
O21 Na1 O1 C10 3_656 . 52.42(15)
O1 Na1 O1 C10 3_656 . 115.07(16)
Na1 Na1 O1 C10 5_656 . 15.50(15)
Na1 Na1 O1 C10 5_657 . -155.59(15)
O21 Na1 O1 C20 7 . 175.33(12)
O21 Na1 O1 C20 5_657 . 62.06(15)
O21 Na1 O1 C20 . . 25.93(12)
O21 Na1 O1 C20 3_656 . -110.36(13)
O1 Na1 O1 C20 3_656 . -47.72(11)
Na1 Na1 O1 C20 5_656 . -147.28(12)
Na1 Na1 O1 C20 5_657 . 41.63(13)
O21 Na1 O21 C21 7 . -100.17(15)
O21 Na1 O21 C21 5_657 . 173.87(17)
O21 Na1 O21 C21 3_656 . 21.76(13)
O1 Na1 O21 C21 3_656 . 69.77(15)
O1 Na1 O21 C21 . . -31.66(14)
Na1 Na1 O21 C21 5_656 . -16.9(2)
Na1 Na1 O21 C21 5_657 . 173.87(17)
O21 Na1 O21 Na1 7 5_657 85.96(13)
O21 Na1 O21 Na1 5_657 5_657 .0
O21 Na1 O21 Na1 3_656 5_657 -152.11(6)
O1 Na1 O21 Na1 3_656 5_657 -104.10(6)
O1 Na1 O21 Na1 . 5_657 154.47(7)
Na1 Na1 O21 Na1 5_656 5_657 169.24(8)
C20 O1 C10 C11 . . -173.82(17)
Na1 O1 C10 C11 . . 24.0(2)
C20 O1 C10 C15 . . 5.6(3)
Na1 O1 C10 C15 . . -156.60(14)
O1 C10 C11 C12 . . 177.60(18)
C15 C10 C11 C12 . . -1.9(3)
C10 C11 C12 C13 . . .1(3)
C11 C12 C13 C14 . . .7(3)
C12 C13 C14 C15 . . .4(3)
C13 C14 C15 C10 . . -2.2(3)
C11 C10 C15 C14 . . 2.9(3)
O1 C10 C15 C14 . . -176.51(18)
C10 O1 C20 C21 . . 174.29(16)
Na1 O1 C20 C21 . . -20.30(19)
Na1 O21 C21 O22 5_657 . 24.3(3)
Na1 O21 C21 O22 . . -146.74(18)
Na1 O21 C21 C20 5_657 . -154.49(15)
Na1 O21 C21 C20 . . 34.5(2)
O1 C20 C21 O21 . . -6.6(3)
O1 C20 C21 O22 . . 174.50(17)
